data_7102839
loop_
_publ_author_name
'Peedikakkal, Abdul Malik Puthan'
'Koh, Lip L'
'Vittal, Jagadese J'

_publ_section_title
;
 Photodimerization of a 1D hydrogen-bonded zwitter-ionic lead(II)
 complex and its isomerization in solution.
;
_journal_issue 4
_journal_name_full 'Chemical communications (Cambridge, England)'
_journal_page_first 441
_journal_page_last 443
_journal_paper_doi 10.1039/b714355a
_journal_year 2008
_chemical_formula_sum 'C32 H22 F12 N4 O8 Pb'
_chemical_formula_weight 1025.73
_chemical_name_systematic
;
?
;
_space_group_IT_number 15
_symmetry_cell_setting monoclinic
_symmetry_space_group_name_Hall '-C 2yc'
_symmetry_space_group_name_H-M 'C 1 2/c 1'
_atom_sites_solution_hydrogens geom
_atom_sites_solution_primary direct
_atom_sites_solution_secondary difmap
_audit_creation_method SHELXL-97
_cell_angle_alpha 90.00
_cell_angle_beta 101.828(8)
_cell_angle_gamma 90.00
_cell_formula_units_Z 4
_cell_length_a 11.916(4)
_cell_length_b 15.793(6)
_cell_length_c 19.578(7)
_cell_measurement_reflns_used 5640
_cell_measurement_temperature 296(2)
_cell_measurement_theta_max 25.41
_cell_measurement_theta_min 2.57
_cell_volume 3606(2)
_computing_cell_refinement 'Bruker SMART'
_computing_data_collection 'Bruker SMART'
_computing_data_reduction 'Bruker SAINT'
_computing_molecular_graphics 'Bruker SHELXTL'
_computing_publication_material 'Bruker SHELXTL'
_computing_structure_refinement 'SHELXL-97 (Sheldrick, 1997)'
_computing_structure_solution 'SHELXS-97 (Sheldrick, 1990)'
_diffrn_ambient_temperature 296(2)
_diffrn_measured_fraction_theta_full 0.995
_diffrn_measured_fraction_theta_max 0.995
_diffrn_measurement_device_type 'CCD area detector'
_diffrn_measurement_method 'phi and omega scans'
_diffrn_radiation_monochromator graphite
_diffrn_radiation_source 'fine-focus sealed tube'
_diffrn_radiation_type MoK\a
_diffrn_radiation_wavelength 0.71073
_diffrn_reflns_av_R_equivalents 0.0308
_diffrn_reflns_av_sigmaI/netI 0.0353
_diffrn_reflns_limit_h_max 14
_diffrn_reflns_limit_h_min -12
_diffrn_reflns_limit_k_max 18
_diffrn_reflns_limit_k_min -18
_diffrn_reflns_limit_l_max 23
_diffrn_reflns_limit_l_min -22
_diffrn_reflns_number 10015
_diffrn_reflns_theta_full 25.00
_diffrn_reflns_theta_max 25.00
_diffrn_reflns_theta_min 2.17
_exptl_absorpt_coefficient_mu 4.796
_exptl_absorpt_correction_T_max 1.0000
_exptl_absorpt_correction_T_min 0.49143
_exptl_absorpt_correction_type empirical
_exptl_absorpt_process_details 'SADABS (Sheldrick, 2005)'
_exptl_crystal_colour colorless
_exptl_crystal_density_diffrn 1.889
_exptl_crystal_density_meas ?
_exptl_crystal_density_method .
_exptl_crystal_description prism
_exptl_crystal_F_000 1984
_exptl_crystal_size_max 0.45
_exptl_crystal_size_mid 0.42
_exptl_crystal_size_min 0.42
_refine_diff_density_max 2.565
_refine_diff_density_min -2.057
_refine_diff_density_rms 0.145
_refine_ls_extinction_method none
_refine_ls_goodness_of_fit_ref 1.032
_refine_ls_hydrogen_treatment mixed
_refine_ls_matrix_type full
_refine_ls_number_parameters 268
_refine_ls_number_reflns 3164
_refine_ls_number_restraints 405
_refine_ls_restrained_S_all 1.174
_refine_ls_R_factor_all 0.0408
_refine_ls_R_factor_gt 0.0391
_refine_ls_shift/su_max 0.001
_refine_ls_shift/su_mean 0.000
_refine_ls_structure_factor_coef Fsqd
_refine_ls_weighting_details 'calc w=1/[\s^2^(Fo^2^)+(0.0676P)^2^+21.9265P] where P=(Fo^2^+2Fc^2^)/3'
_refine_ls_weighting_scheme calc
_refine_ls_wR_factor_gt 0.1001
_refine_ls_wR_factor_ref 0.1014
_reflns_number_gt 3014
_reflns_number_total 3164
_reflns_threshold_expression >2sigma(I)
_cod_data_source_file b714355a.txt
_cod_data_source_block compound_1
_cod_depositor_comments
;
The following automatic conversions were performed:
'_symmetry_cell_setting' value 'Monoclinic' changed to 'monoclinic'
according to '/home/saulius/struct/CIF-dictionaries/cif_core.dic'
dictionary named 'cif_core.dic' version 2.4.1 from 2010-06-29.

Automatic conversion script
Id: cif_fix_enum 1527 2010-12-29 10:47:43Z saulius 
;
_cod_original_sg_symbol_H-M C2/c
_cod_database_code 7102839

loop_
_symmetry_equiv_pos_as_xyz
'x, y, z'
'x, -y, z+1/2'
'x+1/2, y+1/2, z'
'x+1/2, -y+1/2, z+1/2'
'-x, -y, -z'
'-x, y, -z-1/2'
'-x+1/2, -y+1/2, -z'
'-x+1/2, y+1/2, -z-1/2'

loop_
_atom_site_label
_atom_site_type_symbol
_atom_site_fract_x
_atom_site_fract_y
_atom_site_fract_z
_atom_site_U_iso_or_equiv
_atom_site_adp_type
_atom_site_occupancy
_atom_site_symmetry_multiplicity
_atom_site_calc_flag
_atom_site_refinement_flags
_atom_site_disorder_assembly
_atom_site_disorder_group
Pb1 Pb 0.5000 0.557350(18) 0.2500 0.02606(15) Uiso 1 2 d S . .
N1 N 0.4977(11) 0.4341(9) 0.1587(8) 0.031(4) Uiso 0.618(17) 1 d PD A 1
C1 C 0.4597(11) 0.4528(10) 0.0916(7) 0.039(4) Uiso 0.618(17) 1 d PD A 1
H1 H 0.4213 0.5038 0.0803 0.047 Uiso 0.618(17) 1 calc PR A 1
C2 C 0.4744(10) 0.4007(9) 0.0390(7) 0.040(3) Uiso 0.618(17) 1 d PD A 1
H2C H 0.4441 0.4164 -0.0069 0.048 Uiso 0.618(17) 1 calc PR A 1
C3 C 0.5328(9) 0.3256(8) 0.0516(6) 0.033(3) Uiso 0.618(17) 1 d PD A 1
C4 C 0.5697(10) 0.3051(7) 0.1205(7) 0.036(3) Uiso 0.618(17) 1 d PD A 1
H4 H 0.6066 0.2537 0.1325 0.043 Uiso 0.618(17) 1 calc PR A 1
C5 C 0.5524(12) 0.3603(9) 0.1723(8) 0.036(4) Uiso 0.618(17) 1 d PD A 1
H5 H 0.5801 0.3453 0.2186 0.043 Uiso 0.618(17) 1 calc PR A 1
N2 N 0.6960(10) 0.0706(8) -0.1710(7) 0.030(3) Uiso 0.618(17) 1 d PD A 1
H2 H 0.7125 0.0418 -0.2049 0.036 Uiso 0.618(17) 1 calc PR A 1
C6 C 0.7228(13) 0.0388(11) -0.1073(10) 0.046(5) Uiso 0.618(17) 1 d PD A 1
H6 H 0.7594 -0.0135 -0.1004 0.055 Uiso 0.618(17) 1 calc PR A 1
C7 C 0.6973(12) 0.0820(9) -0.0501(7) 0.035(3) Uiso 0.618(17) 1 d PD A 1
H7 H 0.7167 0.0591 -0.0055 0.042 Uiso 0.618(17) 1 calc PR A 1
C8 C 0.6427(9) 0.1598(7) -0.0611(6) 0.031(3) Uiso 0.618(17) 1 d PD A 1
C9 C 0.6174(12) 0.1904(9) -0.1290(8) 0.040(4) Uiso 0.618(17) 1 d PD A 1
H9 H 0.5810 0.2426 -0.1377 0.048 Uiso 0.618(17) 1 calc PR A 1
C10 C 0.6452(12) 0.1445(10) -0.1849(8) 0.035(4) Uiso 0.618(17) 1 d PD A 1
H10 H 0.6282 0.1657 -0.2302 0.042 Uiso 0.618(17) 1 calc PR A 1
C11 C 0.5553(10) 0.2758(7) -0.0063(6) 0.040(3) Uiso 0.618(17) 1 d PD A 1
H11 H 0.5211 0.2943 -0.0508 0.048 Uiso 0.618(17) 1 calc PR A 1
C12 C 0.6184(10) 0.2076(8) -0.0025(6) 0.038(3) Uiso 0.618(17) 1 d PD A 1
H12 H 0.6507 0.1879 0.0419 0.046 Uiso 0.618(17) 1 calc PR A 1
N1A N 0.5060(17) 0.4228(15) 0.1669(11) 0.031(7) Uiso 0.382(17) 1 d PD A 2
C1A C 0.5682(16) 0.3567(12) 0.1906(12) 0.030(6) Uiso 0.382(17) 1 d PD A 2
H1A H 0.5965 0.3513 0.2384 0.036 Uiso 0.382(17) 1 calc PR A 2
C2A C 0.5926(14) 0.2952(10) 0.1463(9) 0.026(4) Uiso 0.382(17) 1 d PD A 2
H2AC H 0.6349 0.2480 0.1649 0.031 Uiso 0.382(17) 1 calc PR A 2
C3A C 0.5563(11) 0.3013(9) 0.0754(8) 0.023(4) Uiso 0.382(17) 1 d PD A 2
C4A C 0.4900(16) 0.3703(13) 0.0511(9) 0.036(5) Uiso 0.382(17) 1 d PD A 2
H4A H 0.4624 0.3776 0.0035 0.043 Uiso 0.382(17) 1 calc PR A 2
C5A C 0.4643(18) 0.4300(15) 0.0990(12) 0.037(6) Uiso 0.382(17) 1 d PD A 2
H5A H 0.4169 0.4755 0.0826 0.044 Uiso 0.382(17) 1 calc PR A 2
N2A N 0.7051(15) 0.0568(11) -0.1580(11) 0.027(5) Uiso 0.382(17) 1 d PD A 2
H2A H 0.7282 0.0195 -0.1840 0.032 Uiso 0.382(17) 1 calc PR A 2
C6A C 0.6601(19) 0.1276(17) -0.1877(14) 0.045(9) Uiso 0.382(17) 1 d PD A 2
H6A H 0.6550 0.1353 -0.2353 0.054 Uiso 0.382(17) 1 calc PR A 2
C7A C 0.6199(16) 0.1909(12) -0.1490(11) 0.031(5) Uiso 0.382(17) 1 d PD A 2
H7A H 0.5894 0.2409 -0.1701 0.038 Uiso 0.382(17) 1 calc PR A 2
C8A C 0.6266(13) 0.1774(10) -0.0790(9) 0.025(4) Uiso 0.382(17) 1 d PD A 2
C9A C 0.6756(19) 0.1027(13) -0.0518(11) 0.041(6) Uiso 0.382(17) 1 d PD A 2
H9A H 0.6819 0.0929 -0.0043 0.050 Uiso 0.382(17) 1 calc PR A 2
C10A C 0.7166(17) 0.0402(13) -0.0915(12) 0.027(6) Uiso 0.382(17) 1 d PD A 2
H10A H 0.7499 -0.0097 -0.0718 0.032 Uiso 0.382(17) 1 calc PR A 2
C11A C 0.5914(15) 0.2378(11) 0.0304(9) 0.036(5) Uiso 0.382(17) 1 d PD A 2
H11A H 0.6223 0.1885 0.0525 0.044 Uiso 0.382(17) 1 calc PR A 2
C12A C 0.5855(15) 0.2407(11) -0.0367(9) 0.033(5) Uiso 0.382(17) 1 d PD A 2
H12A H 0.5512 0.2884 -0.0598 0.040 Uiso 0.382(17) 1 calc PR A 2
O1 O 0.7154(4) 0.5060(3) 0.2725(2) 0.0409(12) Uani 1 1 d . A .
O2 O 0.7149(5) 0.5834(4) 0.3663(3) 0.0510(14) Uani 1 1 d . A .
C13 C 0.7608(6) 0.5386(4) 0.3296(3) 0.0348(15) Uani 1 1 d D . .
C14 C 0.8859(7) 0.5180(5) 0.3568(4) 0.066(3) Uani 1 1 d D A .
F1 F 0.9439(14) 0.5016(17) 0.3059(8) 0.061(4) Uiso 0.25 1 d PD A 3
F2 F 0.8920(16) 0.4390(10) 0.3903(13) 0.061(4) Uiso 0.25 1 d PD A 3
F3 F 0.9461(15) 0.5692(12) 0.4019(10) 0.061(4) Uiso 0.25 1 d PD A 3
F1A F 0.9280(16) 0.4546(11) 0.3269(11) 0.060(4) Uiso 0.25 1 d PD A 4
F2A F 0.9173(16) 0.5114(17) 0.4257(6) 0.060(4) Uiso 0.25 1 d PD A 4
F3A F 0.9493(13) 0.5886(10) 0.3427(14) 0.060(4) Uiso 0.25 1 d PD A 4
F1C F 0.9364(13) 0.4712(12) 0.3174(9) 0.043(3) Uiso 0.25 1 d PD A 5
F2C F 0.8937(13) 0.4720(14) 0.4192(8) 0.043(3) Uiso 0.25 1 d PD A 5
F3C F 0.9505(11) 0.5862(9) 0.3780(12) 0.043(3) Uiso 0.25 1 d PD A 5
F1D F 0.9079(17) 0.4340(10) 0.3445(15) 0.074(4) Uiso 0.25 1 d PD A 6
F2D F 0.9415(16) 0.5440(16) 0.4096(10) 0.074(4) Uiso 0.25 1 d PD A 6
F3D F 0.9444(16) 0.5531(17) 0.3005(12) 0.074(4) Uiso 0.25 1 d PD A 6
O3 O 0.3863(6) 0.6067(4) 0.3607(3) 0.0633(17) Uani 1 1 d . . .
O4 O 0.3757(7) 0.7031(4) 0.2808(4) 0.076(2) Uani 1 1 d . . .
C15 C 0.3448(6) 0.6700(4) 0.3295(3) 0.0381(15) Uani 1 1 d D . .
C16 C 0.2459(8) 0.7105(5) 0.3536(4) 0.071(3) Uani 1 1 d D . .
F4 F 0.1474(12) 0.6631(13) 0.3256(17) 0.074(5) Uiso 0.25 1 d PD B 7
F5 F 0.2198(18) 0.7882(8) 0.3380(13) 0.074(5) Uiso 0.25 1 d PD B 7
F6 F 0.257(2) 0.7001(19) 0.4241(8) 0.074(5) Uiso 0.25 1 d PD B 7
F4A F 0.1604(19) 0.735(3) 0.3015(11) 0.110(8) Uiso 0.25 1 d PD B 8
F5A F 0.282(2) 0.7859(16) 0.388(2) 0.110(8) Uiso 0.25 1 d PD B 8
F6A F 0.200(3) 0.6655(17) 0.3982(17) 0.110(8) Uiso 0.25 1 d PD B 8
F4C F 0.1601(18) 0.6667(19) 0.359(2) 0.097(6) Uiso 0.25 1 d PD B 9
F5C F 0.218(2) 0.7868(11) 0.3219(15) 0.097(6) Uiso 0.25 1 d PD B 9
F6C F 0.290(2) 0.738(2) 0.4241(9) 0.097(6) Uiso 0.25 1 d PD B 9
F4D F 0.253(2) 0.7962(7) 0.3537(16) 0.063(4) Uiso 0.25 1 d PD B 10
F5D F 0.223(2) 0.6837(15) 0.4123(9) 0.063(4) Uiso 0.25 1 d PD B 10
F6D F 0.1463(11) 0.695(2) 0.3029(10) 0.063(4) Uiso 0.25 1 d PD B 10

loop_
_atom_site_aniso_label
_atom_site_aniso_U_11
_atom_site_aniso_U_22
_atom_site_aniso_U_33
_atom_site_aniso_U_23
_atom_site_aniso_U_13
_atom_site_aniso_U_12
O1 0.032(2) 0.055(3) 0.033(2) -0.013(2) 0.0003(19) 0.008(2)
O2 0.049(3) 0.061(3) 0.044(3) -0.016(3) 0.013(3) 0.010(3)
C13 0.031(3) 0.038(4) 0.033(4) -0.005(3) 0.004(3) 0.002(3)
C14 0.047(5) 0.078(7) 0.063(6) -0.041(5) -0.011(4) 0.013(5)
O3 0.083(4) 0.054(4) 0.050(3) 0.006(3) 0.006(3) 0.030(3)
O4 0.099(5) 0.054(4) 0.090(5) 0.012(4) 0.055(4) 0.007(4)
C15 0.042(4) 0.033(4) 0.039(4) 0.001(3) 0.006(3) 0.000(3)
C16 0.082(7) 0.055(6) 0.083(7) 0.021(5) 0.034(6) 0.022(5)

loop_
_atom_type_symbol
_atom_type_description
_atom_type_scat_dispersion_real
_atom_type_scat_dispersion_imag
_atom_type_scat_source
C C 0.0033 0.0016 'International Tables Vol C Tables 4.2.6.8 and 6.1.1.4'
H H 0.0000 0.0000 'International Tables Vol C Tables 4.2.6.8 and 6.1.1.4'
N N 0.0061 0.0033 'International Tables Vol C Tables 4.2.6.8 and 6.1.1.4'
O O 0.0106 0.0060 'International Tables Vol C Tables 4.2.6.8 and 6.1.1.4'
F F 0.0171 0.0103 'International Tables Vol C Tables 4.2.6.8 and 6.1.1.4'
Pb Pb -3.3944 10.1111 'International Tables Vol C Tables 4.2.6.8 and 6.1.1.4'

loop_
_geom_angle_atom_site_label_1
_geom_angle_atom_site_label_2
_geom_angle_atom_site_label_3
_geom_angle
_geom_angle_site_symmetry_1
_geom_angle_site_symmetry_3
_geom_angle_publ_flag
N1 Pb1 N1 85.0(6) . 6_656 ?
N1 Pb1 O1 77.6(3) . 6_656 ?
N1 Pb1 O1 76.2(3) 6_656 6_656 ?
N1 Pb1 O1 76.2(3) . . ?
N1 Pb1 O1 77.6(3) 6_656 . ?
O1 Pb1 O1 144.2(2) 6_656 . ?
N1 Pb1 N1A 5.2(5) . . ?
N1 Pb1 N1A 80.2(4) 6_656 . ?
O1 Pb1 N1A 78.6(5) 6_656 . ?
O1 Pb1 N1A 73.3(4) . . ?
N1 Pb1 N1A 80.2(4) . 6_656 ?
N1 Pb1 N1A 5.2(5) 6_656 6_656 ?
O1 Pb1 N1A 73.3(4) 6_656 6_656 ?
O1 Pb1 N1A 78.6(4) . 6_656 ?
N1A Pb1 N1A 75.4(8) . 6_656 ?
C1 N1 C5 116.3(16) . . ?
C1 N1 Pb1 117.4(10) . . ?
C5 N1 Pb1 124.9(10) . . ?
N1 C1 C2 123.0(15) . . ?
C1 C2 C3 121.7(13) . . ?
C4 C3 C2 115.6(11) . . ?
C4 C3 C11 124.7(10) . . ?
C2 C3 C11 119.7(9) . . ?
C3 C4 C5 120.4(12) . . ?
N1 C5 C4 122.9(13) . . ?
C10 N2 C6 122.9(15) . . ?
N2 C6 C7 121.3(15) . . ?
C8 C7 C6 118.8(13) . . ?
C7 C8 C9 117.4(11) . . ?
C7 C8 C12 120.2(10) . . ?
C9 C8 C12 122.4(10) . . ?
C8 C9 C10 121.7(12) . . ?
N2 C10 C9 117.8(13) . . ?
C12 C11 C3 126.8(11) . . ?
C11 C12 C8 126.2(11) . . ?
C1A N1A C5A 119(3) . . ?
C1A N1A Pb1 120.0(15) . . ?
C5A N1A Pb1 119.3(16) . . ?
N1A C1A C2A 121(2) . . ?
C3A C2A C1A 121.8(17) . . ?
C2A C3A C4A 116.5(15) . . ?
C2A C3A C11A 119.7(12) . . ?
C4A C3A C11A 123.7(13) . . ?
C3A C4A C5A 119.3(17) . . ?
N1A C5A C4A 122(2) . . ?
C10A N2A C6A 124(2) . . ?
N2A C6A C7A 121(2) . . ?
C8A C7A C6A 118.3(18) . . ?
C7A C8A C9A 117.0(17) . . ?
C7A C8A C12A 120.5(13) . . ?
C9A C8A C12A 122.5(14) . . ?
C8A C9A C10A 123.8(19) . . ?
N2A C10A C9A 115.7(19) . . ?
C12A C11A C3A 128.8(16) . . ?
C11A C12A C8A 126.8(16) . . ?
C13 O1 Pb1 104.5(4) . . ?
O2 C13 O1 127.2(7) . . ?
O2 C13 C14 116.6(6) . . ?
O1 C13 C14 116.2(6) . . ?
F2D C14 F3 19.3(16) . . ?
F2D C14 F1C 118.1(14) . . ?
F3 C14 F1C 119.8(14) . . ?
F2D C14 F1A 117.3(17) . . ?
F3 C14 F1A 124.7(14) . . ?
F1C C14 F1A 15.3(14) . . ?
F2D C14 F2A 31.5(13) . . ?
F3 C14 F2A 50.0(14) . . ?
F1C C14 F2A 119.2(14) . . ?
F1A C14 F2A 109.7(11) . . ?
F2D C14 F3C 42.8(14) . . ?
F3 C14 F3C 24.1(11) . . ?
F1C C14 F3C 109.5(10) . . ?
F1A C14 F3C 120.3(14) . . ?
F2A C14 F3C 74.0(11) . . ?
F2D C14 F1 115.7(17) . . ?
F3 C14 F1 109.0(11) . . ?
F1C C14 F1 23.7(11) . . ?
F1A C14 F1 39.0(13) . . ?
F2A C14 F1 130.9(13) . . ?
F3C C14 F1 92.0(13) . . ?
F2D C14 F1D 113.2(13) . . ?
F3 C14 F1D 128.1(15) . . ?
F1C C14 F1D 39.2(12) . . ?
F1A C14 F1D 23.9(13) . . ?
F2A C14 F1D 94.4(15) . . ?
F3C C14 F1D 135.1(13) . . ?
F1 C14 F1D 62.8(12) . . ?
F2D C14 F2 86.2(16) . . ?
F3 C14 F2 105.4(11) . . ?
F1C C14 F2 77.6(11) . . ?
F1A C14 F2 62.7(13) . . ?
F2A C14 F2 58.5(13) . . ?
F3C C14 F2 126.7(12) . . ?
F1 C14 F2 100.9(10) . . ?
F1D C14 F2 40.1(12) . . ?
F2D C14 F3A 70.7(14) . . ?
F3 C14 F3A 52.8(13) . . ?
F1C C14 F3A 90.1(13) . . ?
F1A C14 F3A 104.3(11) . . ?
F2A C14 F3A 102.2(10) . . ?
F3C C14 F3A 29.0(9) . . ?
F1 C14 F3A 68.2(13) . . ?
F1D C14 F3A 126.7(14) . . ?
F2 C14 F3A 144.8(13) . . ?
F2D C14 F2C 59.6(14) . . ?
F3 C14 F2C 78.6(12) . . ?
F1C C14 F2C 105.3(10) . . ?
F1A C14 F2C 91.7(13) . . ?
F2A C14 F2C 28.7(10) . . ?
F3C C14 F2C 102.4(9) . . ?
F1 C14 F2C 126.1(12) . . ?
F1D C14 F2C 71.0(12) . . ?
F2 C14 F2C 31.6(9) . . ?
F3A C14 F2C 129.5(11) . . ?
F2D C14 C13 124.7(12) . . ?
F3 C14 C13 118.3(10) . . ?
F1C C14 C13 117.1(9) . . ?
F1A C14 C13 116.6(10) . . ?
F2A C14 C13 115.3(9) . . ?
F3C C14 C13 113.5(9) . . ?
F1 C14 C13 113.5(9) . . ?
F1D C14 C13 110.7(10) . . ?
F2 C14 C13 107.9(9) . . ?
F3A C14 C13 107.0(9) . . ?
F2C C14 C13 107.5(8) . . ?
O4 C15 O3 126.2(8) . . ?
O4 C15 C16 116.7(6) . . ?
O3 C15 C16 117.1(6) . . ?
F4C C16 F5 112.7(19) . . ?
F4C C16 F5D 54.7(18) . . ?
F5 C16 F5D 115.8(17) . . ?
F4C C16 F6A 36.2(16) . . ?
F5 C16 F6A 123.5(16) . . ?
F5D C16 F6A 19.8(18) . . ?
F4C C16 F4A 73.9(19) . . ?
F5 C16 F4A 55.9(18) . . ?
F5D C16 F4A 120.0(17) . . ?
F6A C16 F4A 107.4(13) . . ?
F4C C16 F4D 126.9(18) . . ?
F5 C16 F4D 20.0(14) . . ?
F5D C16 F4D 110.3(11) . . ?
F6A C16 F4D 124.5(17) . . ?
F4A C16 F4D 75.7(15) . . ?
F4C C16 F5C 113.6(19) . . ?
F5 C16 F5C 13.1(17) . . ?
F5D C16 F5C 127.7(15) . . ?
F6A C16 F5C 132.4(16) . . ?
F4A C16 F5C 47.6(15) . . ?
F4D C16 F5C 29.4(12) . . ?
F4C C16 F6 75.6(16) . . ?
F5 C16 F6 108.7(12) . . ?
F5D C16 F6 21.0(14) . . ?
F6A C16 F6 40.5(16) . . ?
F4A C16 F6 134.4(16) . . ?
F4D C16 F6 97.2(16) . . ?
F5C C16 F6 121.9(16) . . ?
F4C C16 F5A 127.1(17) . . ?
F5 C16 F5A 48.1(18) . . ?
F5D C16 F5A 87.3(17) . . ?
F6A C16 F5A 105.6(12) . . ?
F4A C16 F5A 103.4(12) . . ?
F4D C16 F5A 29.7(14) . . ?
F5C C16 F5A 59.0(15) . . ?
F6 C16 F5A 70.3(16) . . ?
F4C C16 F6D 51.9(17) . . ?
F5 C16 F6D 82.8(14) . . ?
F5D C16 F6D 105.5(11) . . ?
F6A C16 F6D 88.0(17) . . ?
F4A C16 F6D 27.5(14) . . ?
F4D C16 F6D 102.8(10) . . ?
F5C C16 F6D 75.1(13) . . ?
F6 C16 F6D 125.6(14) . . ?
F5A C16 F6D 128.6(14) . . ?
F4C C16 F4 27.6(14) . . ?
F5 C16 F4 105.9(12) . . ?
F5D C16 F4 82.1(14) . . ?
F6A C16 F4 63.0(16) . . ?
F4A C16 F4 54.0(15) . . ?
F4D C16 F4 125.4(13) . . ?
F5C C16 F4 100.8(11) . . ?
F6 C16 F4 103.1(10) . . ?
F5A C16 F4 142.6(15) . . ?
F6D C16 F4 27.5(11) . . ?
F4C C16 F6C 103.0(13) . . ?
F5 C16 F6C 87.7(17) . . ?
F5D C16 F6C 50.0(16) . . ?
F6A C16 F6C 69.8(16) . . ?
F4A C16 F6C 135.6(16) . . ?
F4D C16 F6C 71.6(15) . . ?
F5C C16 F6C 100.1(11) . . ?
F6 C16 F6C 29.7(13) . . ?
F5A C16 F6C 42.5(14) . . ?
F6D C16 F6C 145.3(14) . . ?
F4 C16 F6C 130.4(14) . . ?

loop_
_geom_bond_atom_site_label_1
_geom_bond_atom_site_label_2
_geom_bond_distance
_geom_bond_site_symmetry_2
_geom_bond_publ_flag
Pb1 N1 2.639(16) . ?
Pb1 N1 2.639(16) 6_656 ?
Pb1 O1 2.642(5) 6_656 ?
Pb1 O1 2.642(5) . ?
Pb1 N1A 2.69(3) . ?
Pb1 N1A 2.69(3) 6_656 ?
N1 C1 1.332(18) . ?
N1 C5 1.336(17) . ?
C1 C2 1.357(17) . ?
C2 C3 1.372(15) . ?
C3 C4 1.368(15) . ?
C3 C11 1.450(15) . ?
C4 C5 1.384(17) . ?
N2 C10 1.318(18) . ?
N2 C6 1.322(19) . ?
C6 C7 1.397(19) . ?
C7 C8 1.386(16) . ?
C8 C9 1.388(15) . ?
C8 C12 1.451(15) . ?
C9 C10 1.409(18) . ?
C11 C12 1.306(19) . ?
N1A C1A 1.31(3) . ?
N1A C5A 1.33(2) . ?
C1A C2A 1.37(2) . ?
C2A C3A 1.370(19) . ?
C3A C4A 1.37(2) . ?
C3A C11A 1.45(2) . ?
C4A C5A 1.41(2) . ?
N2A C10A 1.31(3) . ?
N2A C6A 1.32(3) . ?
C6A C7A 1.40(3) . ?
C7A C8A 1.37(2) . ?
C8A C9A 1.37(2) . ?
C8A C12A 1.45(2) . ?
C9A C10A 1.40(3) . ?
C11A C12A 1.30(3) . ?
O1 C13 1.249(8) . ?
O2 C13 1.216(9) . ?
C13 C14 1.512(11) . ?
C14 F2D 1.182(17) . ?
C14 F3 1.299(12) . ?
C14 F1C 1.301(12) . ?
C14 F1A 1.310(12) . ?
C14 F2A 1.328(12) . ?
C14 F3C 1.340(12) . ?
C14 F1 1.350(12) . ?
C14 F1D 1.383(16) . ?
C14 F2 1.404(12) . ?
C14 F3A 1.405(12) . ?
C14 F2C 1.409(12) . ?
O3 C15 1.222(9) . ?
O4 C15 1.208(9) . ?
C15 C16 1.500(12) . ?
C16 F4C 1.26(2) . ?
C16 F5 1.287(13) . ?
C16 F5D 1.304(13) . ?
C16 F6A 1.331(13) . ?
C16 F4A 1.340(14) . ?
C16 F4D 1.355(13) . ?
C16 F5C 1.365(13) . ?
C16 F6 1.371(13) . ?
C16 F5A 1.388(14) . ?
C16 F6D 1.404(13) . ?
C16 F4 1.405(13) . ?
C16 F6C 1.443(14) . ?
